data_7129567
loop_
_publ_author_name
'Tang, Shuxuan'
'Ruan, Huapeng'
'Hu, Zhao-Bo'
'Zhao, Yue'
'Song, You'
'Wang, Xinping'

_publ_section_title
;
 A Cationic Sulfur-Hydrocarbon Triradical with an Excited Quartet State
;
_journal_name_full 'Chemical Communications'
_journal_paper_doi 10.1039/D1CC06904G
_journal_year 2022
_chemical_formula_moiety 'C38 H20 S6'
_chemical_formula_sum 'C38 H20 S6'
_chemical_formula_weight 668.90
_space_group_crystal_system hexagonal
_space_group_IT_number 176
_space_group_name_Hall '-P 6c'
_space_group_name_H-M_alt 'P 63/m'
_atom_sites_solution_hydrogens geom
_atom_sites_solution_primary dual
_audit_creation_date 2021-04-01
_audit_creation_method
;
Olex2 1.3
(compiled 2020.11.12 svn.r5f609507 for OlexSys, GUI svn.r6272)
;
_audit_update_record
;
2021-07-22 deposited with the CCDC.	2022-01-13 downloaded from the CCDC.
;
_cell_angle_alpha 90
_cell_angle_beta 90
_cell_angle_gamma 120
_cell_formula_units_Z 2
_cell_length_a 12.143(3)
_cell_length_b 12.143(3)
_cell_length_c 11.827(4)
_cell_measurement_reflns_used 2452
_cell_measurement_temperature 193
_cell_measurement_theta_max 27.251
_cell_measurement_theta_min 2.592
_cell_volume 1510.3(7)
_computing_cell_refinement 'SAINT V8.40A (Bruker, 2019)'
_computing_data_reduction 'SAINT V8.40A (Bruker, 2019)'
_computing_molecular_graphics 'Olex2 1.3 (Dolomanov et al., 2009)'
_computing_publication_material 'Olex2 1.3 (Dolomanov et al., 2009)'
_computing_structure_refinement 'SHELXL 2018/3 (Sheldrick, 2015)'
_computing_structure_solution 'SHELXT 2014/5 (Sheldrick, 2014)'
_diffrn_ambient_temperature 193
_diffrn_measured_fraction_theta_full 0.999
_diffrn_measured_fraction_theta_max 0.999
_diffrn_measurement_device_type 'Bruker APEX-II CCD'
_diffrn_measurement_method '\f and \w scans'
_diffrn_radiation_type MoK\a
_diffrn_radiation_wavelength 0.71073
_diffrn_reflns_av_R_equivalents 0.0761
_diffrn_reflns_av_unetI/netI 0.0434
_diffrn_reflns_Laue_measured_fraction_full 0.999
_diffrn_reflns_Laue_measured_fraction_max 0.999
_diffrn_reflns_limit_h_max 14
_diffrn_reflns_limit_h_min -12
_diffrn_reflns_limit_k_max 13
_diffrn_reflns_limit_k_min -14
_diffrn_reflns_limit_l_max 14
_diffrn_reflns_limit_l_min -14
_diffrn_reflns_number 8648
_diffrn_reflns_point_group_measured_fraction_full 0.999
_diffrn_reflns_point_group_measured_fraction_max 0.999
_diffrn_reflns_theta_full 25.242
_diffrn_reflns_theta_max 25.320
_diffrn_reflns_theta_min 2.592
_diffrn_source_current 40.0
_diffrn_source_power 2.0
_diffrn_source_voltage 50.0
_diffrn_standards_number 0
_exptl_absorpt_coefficient_mu 0.482
_exptl_absorpt_correction_T_max 0.7456
_exptl_absorpt_correction_T_min 0.4918
_exptl_absorpt_correction_type multi-scan
_exptl_absorpt_process_details
;
SADABS-2016/2 (Bruker,2016/2) was used for absorption correction.
wR2(int) was 0.1468 before and 0.0838 after correction.
The Ratio of minimum to maximum transmission is 0.6596.
The \l/2 correction factor is Not present.
;
_exptl_crystal_density_diffrn 1.471
_exptl_crystal_description block
_exptl_crystal_F_000 688
_exptl_crystal_size_max 0.12
_exptl_crystal_size_mid 0.1
_exptl_crystal_size_min 0.1
_refine_diff_density_max 0.714
_refine_diff_density_min -0.500
_refine_diff_density_rms 0.119
_refine_ls_extinction_method none
_refine_ls_goodness_of_fit_ref 1.044
_refine_ls_hydrogen_treatment constr
_refine_ls_matrix_type full
_refine_ls_number_parameters 67
_refine_ls_number_reflns 975
_refine_ls_number_restraints 83
_refine_ls_restrained_S_all 1.266
_refine_ls_R_factor_all 0.1841
_refine_ls_R_factor_gt 0.1345
_refine_ls_shift/su_max 0.000
_refine_ls_shift/su_mean 0.000
_refine_ls_structure_factor_coef Fsqd
_refine_ls_weighting_details 'w=1/[\s^2^(Fo^2^)+(0.0500P)^2^+15.0000P] where P=(Fo^2^+2Fc^2^)/3'
_refine_ls_weighting_scheme calc
_refine_ls_wR_factor_gt 0.2684
_refine_ls_wR_factor_ref 0.2978
_reflns_Friedel_coverage 0.000
_reflns_number_gt 558
_reflns_number_total 975
_reflns_threshold_expression 'I > 2\s(I)'
_cod_data_source_file d1cc06904g2.cif
_cod_data_source_block a
_cod_original_cell_volume 1510.2(9)
_cod_database_code 7129567
_shelx_shelxl_version_number 2018/3
_shelx_space_group_comment
;
The symmetry employed for this shelxl refinement is uniquely defined
by the following loop, which should always be used as a source of
symmetry information in preference to the above space-group names.
They are only intended as comments.
;
_shelx_estimated_absorpt_t_max 0.953
_shelx_estimated_absorpt_t_min 0.944
_olex2_refinement_description
;
1. Fixed Uiso
 At 1.2 times of:
  All C(H) groups
2. Uiso/Uaniso restraints and constraints
Uanis(C2) \\sim Ueq, Uanis(C4) \\sim Ueq, Uanis(C1) \\sim Ueq, Uanis(C3) \\sim
Ueq, Uanis(C5) \\sim Ueq, Uanis(C6) \\sim Ueq, Uanis(C7) \\sim Ueq, Uanis(S1)
\\sim Ueq: with sigma of 0.01 and sigma for terminal atoms of 0.02
3. Rigid body (RIGU) restrains
 All non-hydrogen atoms
 with sigma for 1-2 distances of 0.001 and sigma for 1-3 distances of 0.001
4.a Ternary CH refined with riding coordinates:
 C1(H1)
4.b Aromatic/amide H refined with riding coordinates:
 C3(H3), C6(H6), C7(H7)
;
_olex2_submission_special_instructions 'No special instructions were received'

loop_
_space_group_symop_operation_xyz
'x, y, z'
'-y, x-y, z'
'-x+y, -x, z'
'-x, -y, z+1/2'
'y, -x+y, z+1/2'
'x-y, x, z+1/2'
'-x, -y, -z'
'y, -x+y, -z'
'x-y, x, -z'
'x, y, -z-1/2'
'-y, x-y, -z-1/2'
'-x+y, -x, -z-1/2'

loop_
_atom_site_label
_atom_site_type_symbol
_atom_site_fract_x
_atom_site_fract_y
_atom_site_fract_z
_atom_site_U_iso_or_equiv
_atom_site_adp_type
_atom_site_occupancy
_atom_site_site_symmetry_order
_atom_site_calc_flag
_atom_site_refinement_flags_posn
_atom_site_refinement_flags_adp
_atom_site_refinement_flags_occupancy
_atom_site_disorder_assembly
_atom_site_disorder_group
S1 S 0.5470(3) -0.1527(2) 0.6146(4) 0.1069(15) Uani 1 1 d . U . . .
C2 C 0.6305(6) 0.2043(7) 0.6935(8) 0.064(2) Uani 1 1 d . U . . .
C4 C 0.5777(7) -0.0131(7) 0.6931(8) 0.070(2) Uani 1 1 d . U . . .
C1 C 0.666667 0.333333 0.6392(16) 0.062(3) Uani 1 3 d S TU P . .
H1 H 0.666666 0.333332 0.556383 0.075 Uiso 1 3 calc R U P . .
C3 C 0.6049(7) 0.0960(7) 0.6303(10) 0.071(2) Uani 1 1 d . U . . .
H3 H 0.605930 0.096408 0.551632 0.085 Uiso 1 1 calc R U . . .
C5 C 0.6446(10) -0.1948(8) 0.6928(10) 0.089(3) Uani 1 1 d . U . . .
C6 C 0.7233(12) -0.2274(11) 0.6298(13) 0.112(4) Uani 1 1 d . U . . .
H6 H 0.726801 -0.223864 0.551207 0.135 Uiso 1 1 calc R U . . .
C7 C 0.7960(13) -0.2657(12) 0.6942(11) 0.124(5) Uani 1 1 d . U . . .
H7 H 0.846064 -0.292039 0.656468 0.148 Uiso 1 1 calc R U . . .

loop_
_atom_site_aniso_label
_atom_site_aniso_U_11
_atom_site_aniso_U_22
_atom_site_aniso_U_33
_atom_site_aniso_U_23
_atom_site_aniso_U_13
_atom_site_aniso_U_12
S1 0.0768(18) 0.0352(12) 0.211(4) -0.0174(17) -0.030(2) 0.0301(11)
C2 0.028(3) 0.038(2) 0.127(5) 0.002(3) 0.000(3) 0.018(2)
C4 0.033(3) 0.037(3) 0.142(6) -0.002(3) -0.008(4) 0.018(3)
C1 0.041(3) 0.041(3) 0.104(8) 0.000 0.000 0.0207(13)
C3 0.041(4) 0.043(3) 0.133(6) -0.003(3) -0.005(4) 0.026(3)
C5 0.083(5) 0.047(4) 0.150(7) -0.007(4) -0.006(5) 0.043(4)
C6 0.125(7) 0.091(6) 0.158(7) -0.006(5) 0.002(5) 0.083(6)
C7 0.144(8) 0.110(7) 0.173(9) -0.007(5) 0.001(6) 0.106(6)

loop_
_atom_type_symbol
_atom_type_description
_atom_type_scat_dispersion_real
_atom_type_scat_dispersion_imag
_atom_type_scat_source
C C 0.0033 0.0016 'International Tables Vol C Tables 4.2.6.8 and 6.1.1.4'
H H 0.0000 0.0000 'International Tables Vol C Tables 4.2.6.8 and 6.1.1.4'
S S 0.1246 0.1234 'International Tables Vol C Tables 4.2.6.8 and 6.1.1.4'

loop_
_geom_angle_atom_site_label_1
_geom_angle_atom_site_label_2
_geom_angle_atom_site_label_3
_geom_angle
_geom_angle_site_symmetry_1
_geom_angle_site_symmetry_3
_geom_angle_publ_flag
C5 S1 C4 98.6(4) . . ?
C2 C2 C1 114.6(8) 10_557 . ?
C2 C2 C3 122.1(6) 10_557 . ?
C3 C2 C1 123.2(10) . . ?
C4 C4 S1 121.0(3) 10_557 . ?
C4 C4 C3 121.9(6) 10_557 . ?
C3 C4 S1 117.0(8) . . ?
C2 C1 C2 103.9(9) . 3_665 ?
C2 C1 C2 103.9(9) 2_655 3_665 ?
C2 C1 C2 103.9(9) . 2_655 ?
C2 C1 H1 114.6 . . ?
C2 C1 H1 114.6 2_655 . ?
C2 C1 H1 114.6 3_665 . ?
C2 C3 H3 122.0 . . ?
C4 C3 C2 116.0(10) . . ?
C4 C3 H3 122.0 . . ?
C5 C5 S1 121.5(4) 10_557 . ?
C5 C5 C6 121.8(8) 10_557 . ?
C6 C5 S1 116.7(10) . . ?
C5 C6 H6 122.3 . . ?
C7 C6 C5 115.4(13) . . ?
C7 C6 H6 122.3 . . ?
C6 C7 H7 118.6 . . ?
C7 C7 C6 122.7(8) 10_557 . ?
C7 C7 H7 118.6 10_557 . ?

loop_
_geom_bond_atom_site_label_1
_geom_bond_atom_site_label_2
_geom_bond_distance
_geom_bond_site_symmetry_2
_geom_bond_publ_flag
S1 C4 1.801(8) . ?
S1 C5 1.769(10) . ?
C2 C2 1.34(2) 10_557 ?
C2 C1 1.539(11) . ?
C2 C3 1.407(11) . ?
C4 C4 1.35(2) 10_557 ?
C4 C3 1.406(12) . ?
C1 H1 0.9800 . ?
C3 H3 0.9300 . ?
C5 C5 1.35(2) 10_557 ?
C5 C6 1.416(15) . ?
C6 H6 0.9300 . ?
C6 C7 1.409(16) . ?
C7 C7 1.32(3) 10_557 ?
C7 H7 0.9300 . ?

loop_
_geom_torsion_atom_site_label_1
_geom_torsion_atom_site_label_2
_geom_torsion_atom_site_label_3
_geom_torsion_atom_site_label_4
_geom_torsion
_geom_torsion_site_symmetry_1
_geom_torsion_site_symmetry_2
_geom_torsion_site_symmetry_3
_geom_torsion_site_symmetry_4
_geom_torsion_publ_flag
S1 C4 C3 C2 -179.1(5) . . . . ?
S1 C5 C6 C7 -177.4(9) . . . . ?
C2 C2 C1 C2 54.2(8) 10_557 . . 2_655 ?
C2 C2 C1 C2 -54.2(8) 10_557 . . 3_665 ?
C2 C2 C3 C4 0.8(8) 10_557 . . . ?
C4 S1 C5 C5 45.2(4) . . . 10_557 ?
C4 S1 C5 C6 -134.3(8) . . . . ?
C4 C4 C3 C2 -0.8(8) 10_557 . . . ?
C1 C2 C3 C4 177.8(5) . . . . ?
C3 C2 C1 C2 -123.0(11) . . . 2_655 ?
C3 C2 C1 C2 128.6(10) . . . 3_665 ?
C5 S1 C4 C4 -44.9(4) . . . 10_557 ?
C5 S1 C4 C3 133.4(6) . . . . ?
C5 C5 C6 C7 3.0(14) 10_557 . . . ?
C5 C6 C7 C7 -3.1(14) . . . 10_557 ?
